data_1556182
loop_
_publ_author_name
'Li, Erqing'
'Huang, You'
'Liang, Ling'
'Xie, Peizhong'

_publ_section_title
;
 Phosphine-catalyzed [4 + 2] annulation of \g-substituent allenoates:
 facile access to functionalized spirocyclic skeletons.
;
_journal_issue 12
_journal_name_full 'Organic letters'
_journal_page_first 3138
_journal_page_last 3141
_journal_paper_doi 10.1021/ol401249e
_journal_volume 15
_journal_year 2013
_chemical_formula_sum 'C28 H22 O4'
_chemical_formula_weight 422.46
_space_group_IT_number 14
_space_group_name_Hall '-P 2ybc'
_space_group_name_H-M_alt 'P 1 21/c 1'
_symmetry_cell_setting monoclinic
_symmetry_space_group_name_H-M 'P 1 21/c 1'
_atom_sites_solution_hydrogens geom
_atom_sites_solution_primary direct
_atom_sites_solution_secondary difmap
_audit_creation_method SHELXL-97
_cell_angle_alpha 90.00
_cell_angle_beta 91.972(4)
_cell_angle_gamma 90.00
_cell_formula_units_Z 8
_cell_length_a 14.431(4)
_cell_length_b 8.092(2)
_cell_length_c 36.817(10)
_cell_measurement_reflns_used 15052
_cell_measurement_temperature 113(2)
_cell_measurement_theta_max 28.0
_cell_measurement_theta_min 1.4
_cell_volume 4297(2)
_computing_cell_refinement CrystalClear
_computing_data_collection CrystalClear
_computing_data_reduction CrystalClear
_computing_molecular_graphics 'Bruker SHELXTL'
_computing_publication_material 'CrystalStructure 3.8'
_computing_structure_refinement 'SHELXL-97 (Sheldrick, 1997)'
_computing_structure_solution 'SHELXS-97 (Sheldrick, 1990)'
_diffrn_ambient_temperature 113(2)
_diffrn_detector_area_resol_mean 14.22
_diffrn_measured_fraction_theta_full 0.999
_diffrn_measured_fraction_theta_max 0.999
_diffrn_measurement_device_type 'Rigaku Saturn724 CCD'
_diffrn_measurement_method '\w and \f scans'
_diffrn_radiation_monochromator multilayer
_diffrn_radiation_source 'rotating anode'
_diffrn_radiation_type MoK\a
_diffrn_radiation_wavelength 0.71073
_diffrn_reflns_av_R_equivalents 0.0586
_diffrn_reflns_av_sigmaI/netI 0.0562
_diffrn_reflns_limit_h_max 17
_diffrn_reflns_limit_h_min -16
_diffrn_reflns_limit_k_max 9
_diffrn_reflns_limit_k_min -9
_diffrn_reflns_limit_l_max 36
_diffrn_reflns_limit_l_min -43
_diffrn_reflns_number 32549
_diffrn_reflns_theta_full 25.02
_diffrn_reflns_theta_max 25.02
_diffrn_reflns_theta_min 1.41
_diffrn_standards_decay_% 0
_diffrn_standards_interval_count 0
_diffrn_standards_interval_time 0
_diffrn_standards_number 0
_exptl_absorpt_coefficient_mu 0.087
_exptl_absorpt_correction_T_max 0.9846
_exptl_absorpt_correction_T_min 0.9745
_exptl_absorpt_correction_type multi-scan
_exptl_absorpt_process_details CrystalClear
_exptl_crystal_colour Colorless
_exptl_crystal_density_diffrn 1.306
_exptl_crystal_density_method 'not measured'
_exptl_crystal_description Prism
_exptl_crystal_F_000 1776
_exptl_crystal_size_max 0.30
_exptl_crystal_size_mid 0.24
_exptl_crystal_size_min 0.18
_refine_diff_density_max 1.199
_refine_diff_density_min -0.580
_refine_diff_density_rms 0.061
_refine_ls_extinction_method none
_refine_ls_goodness_of_fit_ref 1.087
_refine_ls_hydrogen_treatment constr
_refine_ls_matrix_type full
_refine_ls_number_parameters 579
_refine_ls_number_reflns 7590
_refine_ls_number_restraints 0
_refine_ls_restrained_S_all 1.087
_refine_ls_R_factor_all 0.0859
_refine_ls_R_factor_gt 0.0764
_refine_ls_shift/su_max 0.003
_refine_ls_shift/su_mean 0.000
_refine_ls_structure_factor_coef Fsqd
_refine_ls_weighting_details 'calc w=1/[\s^2^(Fo^2^)+(0.0626P)^2^+6.9462P] where P=(Fo^2^+2Fc^2^)/3'
_refine_ls_weighting_scheme calc
_refine_ls_wR_factor_gt 0.1769
_refine_ls_wR_factor_ref 0.1838
_reflns_number_gt 6681
_reflns_number_total 7590
_reflns_threshold_expression >2sigma(I)
_cod_data_source_file ol401249e_si_001.cif
_cod_data_source_block shelx
_cod_depositor_comments
;
The following automatic conversions were performed:

data item '_exptl_absorpt_correction_type' value 'MULTI-SCAN' was
changed to 'multi-scan' in accordance with the
/home/saulius/struct/COD-crude-data/automatic-downloads/DataCite-retrospective/ACS/depositions/lib/dictionaries/cif_core.dic
dictionary named 'cif_core.dic' version 2.4.2 last updated on
2011-04-26.

data item '_refine_ls_hydrogen_treatment' value 'CONSTR' was changed
to 'constr' in accordance with the
/home/saulius/struct/COD-crude-data/automatic-downloads/DataCite-retrospective/ACS/depositions/lib/dictionaries/cif_core.dic
dictionary named 'cif_core.dic' version 2.4.2 last updated on
2011-04-26.

data item '_symmetry_cell_setting' value 'Monoclinic' was changed to
'monoclinic' in accordance with the
/home/saulius/struct/COD-crude-data/automatic-downloads/DataCite-retrospective/ACS/depositions/lib/dictionaries/cif_core.dic
dictionary named 'cif_core.dic' version 2.4.2 last updated on
2011-04-26.

Automatic conversion script
Id: cif_fix_values 6909 2019-04-08 15:41:33Z antanas 
;
_cod_original_sg_symbol_H-M P2(1)/c
_cod_database_code 1556182

loop_
_symmetry_equiv_pos_as_xyz
'x, y, z'
'-x, y+1/2, -z+1/2'
'-x, -y, -z'
'x, -y-1/2, z-1/2'

loop_
_atom_site_label
_atom_site_type_symbol
_atom_site_fract_x
_atom_site_fract_y
_atom_site_fract_z
_atom_site_U_iso_or_equiv
_atom_site_adp_type
_atom_site_occupancy
_atom_site_symmetry_multiplicity
_atom_site_calc_flag
_atom_site_refinement_flags
O1 O 0.38781(15) 0.4682(3) 0.03683(6) 0.0371(6) Uani 1 1 d .
O2 O 0.35056(16) 0.0442(3) 0.12259(7) 0.0434(6) Uani 1 1 d .
O3 O 0.25146(14) 0.1478(3) 0.03294(5) 0.0282(5) Uani 1 1 d .
O4 O 0.11193(14) 0.2313(3) 0.05179(6) 0.0363(6) Uani 1 1 d .
O5 O 1.00373(14) 0.5249(3) 0.14225(5) 0.0333(5) Uani 1 1 d .
O6 O 0.88056(17) 0.9823(3) 0.07732(8) 0.0473(7) Uani 1 1 d .
O7 O 1.06472(17) 0.7106(3) 0.06064(7) 0.0460(7) Uani 1 1 d .
O8 O 1.19345(15) 0.8363(3) 0.08157(6) 0.0373(6) Uani 1 1 d .
C1 C 0.40067(19) 0.3465(4) 0.05585(8) 0.0241(6) Uani 1 1 d .
C2 C 0.47028(19) 0.2166(4) 0.05016(7) 0.0242(6) Uani 1 1 d .
C3 C 0.5407(2) 0.2099(5) 0.02527(8) 0.0350(8) Uani 1 1 d .
H3 H 0.5496 0.2966 0.0083 0.042 Uiso 1 1 calc R
C4 C 0.5973(2) 0.0718(5) 0.02628(10) 0.0464(10) Uani 1 1 d .
H4 H 0.6456 0.0630 0.0095 0.056 Uiso 1 1 calc R
C5 C 0.5851(3) -0.0552(5) 0.05145(11) 0.0486(10) Uani 1 1 d .
H5 H 0.6253 -0.1483 0.0516 0.058 Uiso 1 1 calc R
C6 C 0.5155(2) -0.0464(4) 0.07599(10) 0.0403(8) Uani 1 1 d .
H6 H 0.5068 -0.1321 0.0932 0.048 Uiso 1 1 calc R
C7 C 0.4586(2) 0.0904(4) 0.07486(8) 0.0268(7) Uani 1 1 d .
C8 C 0.3817(2) 0.1312(4) 0.09913(8) 0.0270(7) Uani 1 1 d .
C9 C 0.34895(19) 0.3064(4) 0.09058(8) 0.0232(6) Uani 1 1 d .
C10 C 0.3841(2) 0.4354(5) 0.11986(9) 0.0371(8) Uani 1 1 d .
H10 H 0.3764 0.5468 0.1084 0.045 Uiso 1 1 calc R
C11 C 0.4877(2) 0.4138(4) 0.12809(8) 0.0294(7) Uani 1 1 d .
C12 C 0.5248(2) 0.3049(4) 0.15398(8) 0.0335(8) Uani 1 1 d .
H12 H 0.4843 0.2428 0.1685 0.040 Uiso 1 1 calc R
C13 C 0.6199(2) 0.2854(4) 0.15893(8) 0.0329(7) Uani 1 1 d .
H13 H 0.6442 0.2107 0.1767 0.039 Uiso 1 1 calc R
C14 C 0.6789(2) 0.3747(4) 0.13796(9) 0.0335(7) Uani 1 1 d .
H14 H 0.7441 0.3607 0.1409 0.040 Uiso 1 1 calc R
C15 C 0.6429(2) 0.4846(4) 0.11265(9) 0.0341(7) Uani 1 1 d .
H15 H 0.6835 0.5481 0.0984 0.041 Uiso 1 1 calc R
C16 C 0.5488(2) 0.5031(4) 0.10783(9) 0.0315(7) Uani 1 1 d .
H16 H 0.5252 0.5791 0.0901 0.038 Uiso 1 1 calc R
C17 C 0.3254(2) 0.4359(5) 0.15266(9) 0.0387(8) Uani 1 1 d .
H17 H 0.3265 0.3220 0.1632 0.046 Uiso 1 1 calc R
C18 C 0.3608(2) 0.5556(4) 0.18218(9) 0.0336(8) Uani 1 1 d .
C19 C 0.3715(2) 0.7237(5) 0.17612(8) 0.0373(8) Uani 1 1 d .
H19 H 0.3601 0.7673 0.1524 0.045 Uiso 1 1 calc R
C20 C 0.3988(2) 0.8299(4) 0.20463(9) 0.0358(8) Uani 1 1 d .
H20 H 0.4060 0.9448 0.2002 0.043 Uiso 1 1 calc R
C21 C 0.4152(2) 0.7670(4) 0.23902(8) 0.0311(7) Uani 1 1 d .
H21 H 0.4336 0.8377 0.2586 0.037 Uiso 1 1 calc R
C22 C 0.4046(2) 0.5999(4) 0.24457(8) 0.0336(7) Uani 1 1 d .
H22 H 0.4162 0.5553 0.2682 0.040 Uiso 1 1 calc R
C23 C 0.3774(2) 0.4965(4) 0.21656(9) 0.0350(8) Uani 1 1 d .
H23 H 0.3700 0.3818 0.2212 0.042 Uiso 1 1 calc R
C24 C 0.2254(2) 0.4782(4) 0.14211(8) 0.0307(7) Uani 1 1 d .
H24A H 0.1855 0.4494 0.1625 0.037 Uiso 1 1 calc R
H24B H 0.2203 0.5989 0.1381 0.037 Uiso 1 1 calc R
C25 C 0.1906(2) 0.3909(4) 0.10888(8) 0.0274(7) Uani 1 1 d .
H25 H 0.1256 0.3898 0.1039 0.033 Uiso 1 1 calc R
C26 C 0.24453(19) 0.3142(4) 0.08569(8) 0.0243(6) Uani 1 1 d .
C27 C 0.2045(2) 0.2228(4) 0.05398(8) 0.0260(6) Uani 1 1 d .
C28 C 0.0645(2) 0.1439(5) 0.02270(9) 0.0385(8) Uani 1 1 d .
H28A H 0.0540 0.2186 0.0020 0.058 Uiso 1 1 calc R
H28B H 0.0048 0.1035 0.0310 0.058 Uiso 1 1 calc R
H28C H 0.1024 0.0502 0.0153 0.058 Uiso 1 1 calc R
C29 C 0.95918(19) 0.6124(4) 0.12131(7) 0.0235(6) Uani 1 1 d .
C30 C 0.89482(19) 0.5536(3) 0.09186(7) 0.0214(6) Uani 1 1 d .
C31 C 0.8756(2) 0.3942(4) 0.08111(8) 0.0267(6) Uani 1 1 d .
H31 H 0.9026 0.3027 0.0937 0.032 Uiso 1 1 calc R
C32 C 0.8158(2) 0.3709(4) 0.05138(9) 0.0372(8) Uani 1 1 d .
H32 H 0.8006 0.2620 0.0436 0.045 Uiso 1 1 calc R
C33 C 0.7776(2) 0.5059(5) 0.03272(9) 0.0379(8) Uani 1 1 d .
H33 H 0.7370 0.4874 0.0123 0.046 Uiso 1 1 calc R
C34 C 0.7977(2) 0.6657(4) 0.04331(8) 0.0318(7) Uani 1 1 d .
H34 H 0.7716 0.7573 0.0305 0.038 Uiso 1 1 calc R
C35 C 0.8572(2) 0.6886(4) 0.07329(8) 0.0246(6) Uani 1 1 d .
C36 C 0.8955(2) 0.8441(4) 0.08862(9) 0.0316(7) Uani 1 1 d .
C37 C 0.9609(2) 0.8020(4) 0.12130(8) 0.0298(7) Uani 1 1 d .
C38 C 0.9298(3) 0.8555(5) 0.16031(11) 0.0490(10) Uani 1 1 d .
H38 H 0.9671 0.7847 0.1776 0.059 Uiso 1 1 calc R
C39 C 0.8289(2) 0.8129(4) 0.16736(10) 0.0379(8) Uani 1 1 d .
C40 C 0.7522(3) 0.8927(4) 0.15129(9) 0.0392(8) Uani 1 1 d .
H40 H 0.7610 0.9740 0.1331 0.047 Uiso 1 1 calc R
C41 C 0.6628(2) 0.8543(4) 0.16173(9) 0.0369(8) Uani 1 1 d .
H41 H 0.6110 0.9091 0.1506 0.044 Uiso 1 1 calc R
C42 C 0.6498(2) 0.7371(4) 0.18807(9) 0.0359(8) Uani 1 1 d .
H42 H 0.5890 0.7103 0.1953 0.043 Uiso 1 1 calc R
C43 C 0.7256(2) 0.6592(4) 0.20384(11) 0.0428(9) Uani 1 1 d .
H43 H 0.7168 0.5789 0.2222 0.051 Uiso 1 1 calc R
C44 C 0.8142(2) 0.6953(4) 0.19351(10) 0.0409(8) Uani 1 1 d .
H44 H 0.8655 0.6385 0.2045 0.049 Uiso 1 1 calc R
C45 C 0.9552(3) 1.0265(6) 0.17008(10) 0.0523(11) Uani 1 1 d .
H45 H 0.9216 1.0991 0.1520 0.063 Uiso 1 1 calc R
C46 C 0.9220(2) 1.0772(4) 0.20716(8) 0.0345(8) Uani 1 1 d .
C47 C 0.9489(2) 0.9947(4) 0.23909(9) 0.0338(7) Uani 1 1 d .
H47 H 0.9894 0.9024 0.2381 0.041 Uiso 1 1 calc R
C48 C 0.9171(2) 1.0463(4) 0.27218(8) 0.0319(7) Uani 1 1 d .
H48 H 0.9364 0.9904 0.2938 0.038 Uiso 1 1 calc R
C49 C 0.8579(2) 1.1776(4) 0.27372(9) 0.0335(8) Uani 1 1 d .
H49 H 0.8350 1.2118 0.2964 0.040 Uiso 1 1 calc R
C50 C 0.8317(2) 1.2597(4) 0.24257(10) 0.0390(8) Uani 1 1 d .
H50 H 0.7910 1.3516 0.2437 0.047 Uiso 1 1 calc R
C51 C 0.8637(2) 1.2105(5) 0.20980(9) 0.0403(8) Uani 1 1 d .
H51 H 0.8453 1.2695 0.1884 0.048 Uiso 1 1 calc R
C52 C 1.0571(2) 1.0647(4) 0.16679(8) 0.0302(7) Uani 1 1 d .
H52A H 1.0647 1.1857 0.1642 0.036 Uiso 1 1 calc R
H52B H 1.0905 1.0307 0.1895 0.036 Uiso 1 1 calc R
C53 C 1.1002(2) 0.9812(4) 0.13548(8) 0.0295(7) Uani 1 1 d .
H53 H 1.1615 1.0122 0.1298 0.035 Uiso 1 1 calc R
C54 C 1.0584(2) 0.8659(4) 0.11501(8) 0.0294(7) Uani 1 1 d .
C55 C 1.1041(2) 0.7959(4) 0.08308(9) 0.0313(7) Uani 1 1 d .
C56 C 1.2418(2) 0.7691(4) 0.05123(10) 0.0402(8) Uani 1 1 d .
H56A H 1.2365 0.6484 0.0513 0.060 Uiso 1 1 calc R
H56B H 1.3074 0.8005 0.0533 0.060 Uiso 1 1 calc R
H56C H 1.2144 0.8129 0.0285 0.060 Uiso 1 1 calc R

loop_
_atom_site_aniso_label
_atom_site_aniso_U_11
_atom_site_aniso_U_22
_atom_site_aniso_U_33
_atom_site_aniso_U_23
_atom_site_aniso_U_13
_atom_site_aniso_U_12
O1 0.0301(12) 0.0334(13) 0.0476(14) 0.0121(11) 0.0011(10) -0.0004(10)
O2 0.0393(13) 0.0428(15) 0.0486(15) 0.0195(12) 0.0107(11) -0.0010(11)
O3 0.0307(11) 0.0297(12) 0.0241(11) -0.0045(9) 0.0002(9) -0.0012(9)
O4 0.0221(11) 0.0490(15) 0.0374(13) -0.0143(11) -0.0042(9) -0.0041(10)
O5 0.0282(11) 0.0478(14) 0.0238(11) 0.0063(10) -0.0003(9) 0.0026(10)
O6 0.0446(15) 0.0213(13) 0.0765(18) 0.0097(12) 0.0105(13) 0.0064(11)
O7 0.0409(14) 0.0521(16) 0.0459(15) -0.0243(12) 0.0156(11) -0.0117(12)
O8 0.0314(12) 0.0397(14) 0.0418(13) -0.0104(10) 0.0170(10) -0.0059(10)
C1 0.0215(14) 0.0240(16) 0.0267(15) 0.0029(12) -0.0020(12) -0.0036(12)
C2 0.0218(14) 0.0298(16) 0.0208(14) -0.0061(12) 0.0001(11) -0.0028(12)
C3 0.0278(17) 0.050(2) 0.0276(17) -0.0038(14) 0.0045(13) -0.0041(15)
C4 0.0290(18) 0.066(3) 0.044(2) -0.0251(19) 0.0094(15) 0.0061(18)
C5 0.037(2) 0.040(2) 0.069(3) -0.0163(19) 0.0042(18) 0.0100(17)
C6 0.0377(19) 0.0248(17) 0.058(2) -0.0030(15) 0.0007(16) 0.0063(15)
C7 0.0259(15) 0.0239(16) 0.0306(16) -0.0047(12) -0.0007(12) -0.0015(12)
C8 0.0263(15) 0.0273(16) 0.0273(16) 0.0028(13) -0.0008(12) -0.0011(13)
C9 0.0204(14) 0.0255(16) 0.0237(15) -0.0046(12) 0.0029(11) 0.0010(12)
C10 0.0278(17) 0.042(2) 0.0414(19) -0.0184(15) 0.0006(14) 0.0013(15)
C11 0.0254(15) 0.0353(18) 0.0272(16) -0.0155(13) -0.0036(12) 0.0031(13)
C12 0.0306(17) 0.046(2) 0.0249(16) -0.0054(14) 0.0107(13) -0.0120(15)
C13 0.0357(18) 0.0381(19) 0.0246(16) 0.0010(13) -0.0024(13) 0.0029(14)
C14 0.0204(15) 0.042(2) 0.0380(18) 0.0030(15) 0.0028(13) 0.0026(14)
C15 0.0293(17) 0.0325(18) 0.0402(19) 0.0047(14) -0.0004(14) -0.0081(14)
C16 0.0304(17) 0.0226(16) 0.0409(18) -0.0052(13) -0.0069(14) 0.0007(13)
C17 0.0333(18) 0.044(2) 0.0387(19) -0.0111(16) -0.0007(14) 0.0008(16)
C18 0.0224(15) 0.042(2) 0.0363(18) -0.0167(15) 0.0023(13) 0.0070(14)
C19 0.0280(17) 0.062(2) 0.0216(16) 0.0061(15) 0.0040(13) 0.0092(16)
C20 0.0326(17) 0.0325(18) 0.043(2) 0.0017(15) 0.0092(14) -0.0010(14)
C21 0.0267(16) 0.0371(19) 0.0296(17) -0.0127(14) 0.0030(12) -0.0030(14)
C22 0.0312(17) 0.043(2) 0.0262(16) 0.0008(14) -0.0013(13) 0.0081(15)
C23 0.0317(17) 0.0314(18) 0.0418(19) -0.0068(14) -0.0001(14) 0.0061(14)
C24 0.0242(15) 0.043(2) 0.0247(16) -0.0080(13) 0.0033(12) 0.0027(14)
C25 0.0191(14) 0.0352(18) 0.0278(16) -0.0017(13) 0.0011(12) -0.0004(13)
C26 0.0212(15) 0.0261(16) 0.0255(15) -0.0008(12) 0.0015(11) -0.0027(12)
C27 0.0246(15) 0.0257(16) 0.0278(16) 0.0029(12) 0.0008(12) -0.0031(12)
C28 0.0310(18) 0.051(2) 0.0335(18) -0.0089(15) -0.0046(14) -0.0120(16)
C29 0.0215(14) 0.0298(16) 0.0196(14) 0.0004(12) 0.0066(11) 0.0003(12)
C30 0.0226(14) 0.0210(14) 0.0206(14) -0.0009(11) 0.0032(11) 0.0018(12)
C31 0.0294(16) 0.0193(15) 0.0314(16) 0.0017(12) 0.0020(12) 0.0013(12)
C32 0.0404(19) 0.0333(19) 0.0380(19) -0.0136(15) 0.0013(15) -0.0045(15)
C33 0.0337(18) 0.051(2) 0.0284(17) -0.0077(15) -0.0034(14) -0.0035(16)
C34 0.0271(16) 0.0411(19) 0.0272(16) 0.0105(14) 0.0015(13) 0.0046(14)
C35 0.0232(15) 0.0236(15) 0.0272(15) 0.0049(12) 0.0044(12) 0.0028(12)
C36 0.0278(16) 0.0213(16) 0.0464(19) 0.0008(14) 0.0114(14) 0.0028(13)
C37 0.0268(16) 0.0307(17) 0.0322(17) -0.0095(13) 0.0071(13) -0.0047(13)
C38 0.046(2) 0.049(2) 0.053(2) -0.0223(18) 0.0202(18) -0.0141(18)
C39 0.0264(17) 0.0369(19) 0.051(2) -0.0267(16) 0.0121(15) -0.0044(14)
C40 0.055(2) 0.0294(18) 0.0345(18) -0.0091(14) 0.0155(16) -0.0082(16)
C41 0.0336(18) 0.0356(19) 0.0417(19) -0.0091(15) 0.0032(14) 0.0065(15)
C42 0.0258(16) 0.0330(18) 0.050(2) -0.0058(15) 0.0097(14) -0.0037(14)
C43 0.0373(19) 0.034(2) 0.057(2) 0.0038(17) 0.0060(16) 0.0009(16)
C44 0.0273(17) 0.038(2) 0.057(2) -0.0118(17) 0.0011(15) 0.0051(15)
C45 0.052(2) 0.067(3) 0.038(2) -0.0252(19) 0.0147(17) -0.027(2)
C46 0.0304(17) 0.051(2) 0.0222(16) -0.0106(14) 0.0037(13) -0.0199(16)
C47 0.0273(16) 0.0321(18) 0.0420(19) -0.0110(14) -0.0014(14) 0.0039(14)
C48 0.0392(18) 0.0324(18) 0.0236(16) 0.0007(13) -0.0041(13) -0.0046(14)
C49 0.0331(17) 0.0360(18) 0.0323(17) -0.0100(14) 0.0148(13) -0.0121(14)
C50 0.0298(17) 0.0291(18) 0.058(2) 0.0019(16) 0.0024(15) 0.0023(14)
C51 0.0392(19) 0.046(2) 0.0343(19) 0.0114(16) -0.0119(15) -0.0099(17)
C52 0.0346(17) 0.0288(17) 0.0273(16) -0.0034(13) 0.0052(13) -0.0102(14)
C53 0.0285(16) 0.0297(17) 0.0305(16) -0.0022(13) 0.0061(13) -0.0067(13)
C54 0.0282(16) 0.0279(17) 0.0326(17) -0.0040(13) 0.0102(13) -0.0016(13)
C55 0.0326(17) 0.0272(17) 0.0349(18) -0.0071(14) 0.0103(14) -0.0035(14)
C56 0.0396(19) 0.0353(19) 0.047(2) -0.0067(16) 0.0217(16) 0.0005(15)

loop_
_atom_type_symbol
_atom_type_description
_atom_type_scat_dispersion_real
_atom_type_scat_dispersion_imag
_atom_type_scat_source
C C 0.0033 0.0016 'International Tables Vol C Tables 4.2.6.8 and 6.1.1.4'
H H 0.0000 0.0000 'International Tables Vol C Tables 4.2.6.8 and 6.1.1.4'
O O 0.0106 0.0060 'International Tables Vol C Tables 4.2.6.8 and 6.1.1.4'

loop_
_geom_angle_atom_site_label_1
_geom_angle_atom_site_label_2
_geom_angle_atom_site_label_3
_geom_angle
C27 O4 C28 117.9(2)
C55 O8 C56 115.7(3)
O1 C1 C2 125.8(3)
O1 C1 C9 125.4(3)
C2 C1 C9 108.7(2)
C7 C2 C3 120.8(3)
C7 C2 C1 109.5(2)
C3 C2 C1 129.6(3)
C4 C3 C2 117.2(3)
C4 C3 H3 121.4
C2 C3 H3 121.4
C3 C4 C5 121.6(3)
C3 C4 H4 119.2
C5 C4 H4 119.2
C6 C5 C4 120.5(3)
C6 C5 H5 119.7
C4 C5 H5 119.7
C5 C6 C7 118.0(3)
C5 C6 H6 121.0
C7 C6 H6 121.0
C6 C7 C2 121.8(3)
C6 C7 C8 128.1(3)
C2 C7 C8 110.0(3)
O2 C8 C7 127.0(3)
O2 C8 C9 124.6(3)
C7 C8 C9 108.4(2)
C26 C9 C8 111.3(2)
C26 C9 C1 113.7(2)
C8 C9 C1 102.2(2)
C26 C9 C10 110.5(2)
C8 C9 C10 112.7(3)
C1 C9 C10 106.0(2)
C17 C10 C11 114.7(3)
C17 C10 C9 112.2(3)
C11 C10 C9 110.5(2)
C17 C10 H10 106.3
C11 C10 H10 106.3
C9 C10 H10 106.3
C16 C11 C12 117.7(3)
C16 C11 C10 118.2(3)
C12 C11 C10 124.0(3)
C13 C12 C11 121.1(3)
C13 C12 H12 119.4
C11 C12 H12 119.4
C14 C13 C12 119.7(3)
C14 C13 H13 120.1
C12 C13 H13 120.1
C13 C14 C15 119.5(3)
C13 C14 H14 120.2
C15 C14 H14 120.2
C16 C15 C14 120.5(3)
C16 C15 H15 119.8
C14 C15 H15 119.8
C15 C16 C11 121.4(3)
C15 C16 H16 119.3
C11 C16 H16 119.3
C10 C17 C24 110.6(3)
C10 C17 C18 113.0(3)
C24 C17 C18 109.3(3)
C10 C17 H17 107.9
C24 C17 H17 107.9
C18 C17 H17 107.9
C23 C18 C19 118.4(3)
C23 C18 C17 118.7(3)
C19 C18 C17 122.8(3)
C18 C19 C20 120.6(3)
C18 C19 H19 119.7
C20 C19 H19 119.7
C21 C20 C19 119.8(3)
C21 C20 H20 120.1
C19 C20 H20 120.1
C22 C21 C20 118.9(3)
C22 C21 H21 120.6
C20 C21 H21 120.6
C23 C22 C21 121.1(3)
C23 C22 H22 119.4
C21 C22 H22 119.4
C18 C23 C22 121.2(3)
C18 C23 H23 119.4
C22 C23 H23 119.4
C25 C24 C17 113.2(3)
C25 C24 H24A 108.9
C17 C24 H24A 108.9
C25 C24 H24B 108.9
C17 C24 H24B 108.9
H24A C24 H24B 107.7
C26 C25 C24 124.3(3)
C26 C25 H25 117.9
C24 C25 H25 117.9
C25 C26 C27 121.2(3)
C25 C26 C9 123.1(3)
C27 C26 C9 115.6(2)
O3 C27 O4 124.6(3)
O3 C27 C26 122.9(3)
O4 C27 C26 112.5(2)
O4 C28 H28A 109.5
O4 C28 H28B 109.5
H28A C28 H28B 109.5
O4 C28 H28C 109.5
H28A C28 H28C 109.5
H28B C28 H28C 109.5
O5 C29 C30 125.6(3)
O5 C29 C37 125.1(3)
C30 C29 C37 109.3(2)
C31 C30 C35 121.6(3)
C31 C30 C29 128.8(3)
C35 C30 C29 109.4(3)
C30 C31 C32 118.0(3)
C30 C31 H31 121.0
C32 C31 H31 121.0
C31 C32 C33 120.6(3)
C31 C32 H32 119.7
C33 C32 H32 119.7
C34 C33 C32 121.4(3)
C34 C33 H33 119.3
C32 C33 H33 119.3
C33 C34 C35 118.0(3)
C33 C34 H34 121.0
C35 C34 H34 121.0
C34 C35 C30 120.5(3)
C34 C35 C36 129.1(3)
C30 C35 C36 110.3(3)
O6 C36 C35 126.5(3)
O6 C36 C37 124.7(3)
C35 C36 C37 108.7(3)
C54 C37 C29 110.8(2)
C54 C37 C36 110.5(3)
C29 C37 C36 102.2(2)
C54 C37 C38 109.8(3)
C29 C37 C38 105.6(3)
C36 C37 C38 117.6(3)
C45 C38 C39 113.7(3)
C45 C38 C37 113.8(3)
C39 C38 C37 113.3(3)
C45 C38 H38 105.0
C39 C38 H38 105.0
C37 C38 H38 105.0
C44 C39 C40 118.5(3)
C44 C39 C38 116.5(3)
C40 C39 C38 124.8(4)
C41 C40 C39 120.5(3)
C41 C40 H40 119.7
C39 C40 H40 119.7
C42 C41 C40 119.9(3)
C42 C41 H41 120.0
C40 C41 H41 120.0
C41 C42 C43 119.2(3)
C41 C42 H42 120.4
C43 C42 H42 120.4
C42 C43 C44 121.3(4)
C42 C43 H43 119.4
C44 C43 H43 119.4
C39 C44 C43 120.5(3)
C39 C44 H44 119.8
C43 C44 H44 119.8
C38 C45 C52 114.0(3)
C38 C45 C46 112.9(3)
C52 C45 C46 110.7(3)
C38 C45 H45 106.2
C52 C45 H45 106.2
C46 C45 H45 106.2
C51 C46 C47 118.0(3)
C51 C46 C45 119.2(3)
C47 C46 C45 122.8(4)
C48 C47 C46 120.5(3)
C48 C47 H47 119.8
C46 C47 H47 119.8
C49 C48 C47 119.9(3)
C49 C48 H48 120.0
C47 C48 H48 120.0
C48 C49 C50 119.9(3)
C48 C49 H49 120.0
C50 C49 H49 120.0
C51 C50 C49 120.4(3)
C51 C50 H50 119.8
C49 C50 H50 119.8
C50 C51 C46 121.2(3)
C50 C51 H51 119.4
C46 C51 H51 119.4
C53 C52 C45 113.7(3)
C53 C52 H52A 108.8
C45 C52 H52A 108.8
C53 C52 H52B 108.8
C45 C52 H52B 108.8
H52A C52 H52B 107.7
C54 C53 C52 124.2(3)
C54 C53 H53 117.9
C52 C53 H53 117.9
C53 C54 C55 120.8(3)
C53 C54 C37 123.7(3)
C55 C54 C37 115.4(3)
O7 C55 O8 123.1(3)
O7 C55 C54 123.5(3)
O8 C55 C54 113.4(3)
O8 C56 H56A 109.5
O8 C56 H56B 109.5
H56A C56 H56B 109.5
O8 C56 H56C 109.5
H56A C56 H56C 109.5
H56B C56 H56C 109.5

loop_
_geom_bond_atom_site_label_1
_geom_bond_atom_site_label_2
_geom_bond_distance
O1 C1 1.219(4)
O2 C8 1.213(4)
O3 C27 1.210(4)
O4 C27 1.337(4)
O4 C28 1.437(4)
O5 C29 1.214(4)
O6 C36 1.210(4)
O7 C55 1.204(4)
O8 C55 1.333(4)
O8 C56 1.444(4)
C1 C2 1.473(4)
C1 C9 1.537(4)
C2 C7 1.382(4)
C2 C3 1.393(4)
C3 C4 1.384(5)
C3 H3 0.9500
C4 C5 1.399(6)
C4 H4 0.9500
C5 C6 1.377(5)
C5 H5 0.9500
C6 C7 1.378(4)
C6 H6 0.9500
C7 C8 1.486(4)
C8 C9 1.524(4)
C9 C26 1.513(4)
C9 C10 1.571(4)
C10 C17 1.498(5)
C10 C11 1.525(4)
C10 H10 1.0000
C11 C16 1.379(5)
C11 C12 1.392(5)
C12 C13 1.388(5)
C12 H12 0.9500
C13 C14 1.374(5)
C13 H13 0.9500
C14 C15 1.377(5)
C14 H14 0.9500
C15 C16 1.373(4)
C15 H15 0.9500
C16 H16 0.9500
C17 C24 1.521(4)
C17 C18 1.531(4)
C17 H17 1.0000
C18 C23 1.367(5)
C18 C19 1.388(5)
C19 C20 1.403(5)
C19 H19 0.9500
C20 C21 1.378(5)
C20 H20 0.9500
C21 C22 1.377(5)
C21 H21 0.9500
C22 C23 1.375(5)
C22 H22 0.9500
C23 H23 0.9500
C24 C25 1.485(4)
C24 H24A 0.9900
C24 H24B 0.9900
C25 C26 1.329(4)
C25 H25 0.9500
C26 C27 1.482(4)
C28 H28A 0.9800
C28 H28B 0.9800
C28 H28C 0.9800
C29 C30 1.482(4)
C29 C37 1.535(4)
C30 C31 1.375(4)
C30 C35 1.390(4)
C31 C32 1.383(4)
C31 H31 0.9500
C32 C33 1.394(5)
C32 H32 0.9500
C33 C34 1.378(5)
C33 H33 0.9500
C34 C35 1.387(4)
C34 H34 0.9500
C35 C36 1.478(4)
C36 C37 1.542(5)
C37 C54 1.524(4)
C37 C38 1.580(4)
C38 C45 1.473(5)
C38 C39 1.527(5)
C38 H38 1.0000
C39 C44 1.375(5)
C39 C40 1.396(5)
C40 C41 1.394(5)
C40 H40 0.9500
C41 C42 1.374(5)
C41 H41 0.9500
C42 C43 1.374(5)
C42 H42 0.9500
C43 C44 1.377(5)
C43 H43 0.9500
C44 H44 0.9500
C45 C52 1.511(5)
C45 C46 1.518(4)
C45 H45 1.0000
C46 C51 1.373(5)
C46 C47 1.395(5)
C47 C48 1.381(4)
C47 H47 0.9500
C48 C49 1.365(5)
C48 H48 0.9500
C49 C50 1.367(5)
C49 H49 0.9500
C50 C51 1.366(5)
C50 H50 0.9500
C51 H51 0.9500
C52 C53 1.491(4)
C52 H52A 0.9900
C52 H52B 0.9900
C53 C54 1.331(4)
C53 H53 0.9500
C54 C55 1.481(4)
C56 H56A 0.9800
C56 H56B 0.9800
C56 H56C 0.9800

loop_
_geom_torsion_atom_site_label_1
_geom_torsion_atom_site_label_2
_geom_torsion_atom_site_label_3
_geom_torsion_atom_site_label_4
_geom_torsion
O1 C1 C2 C7 -174.1(3)
C9 C1 C2 C7 7.9(3)
O1 C1 C2 C3 7.0(5)
C9 C1 C2 C3 -171.1(3)
C7 C2 C3 C4 0.5(5)
C1 C2 C3 C4 179.3(3)
C2 C3 C4 C5 -0.7(5)
C3 C4 C5 C6 0.4(6)
C4 C5 C6 C7 0.1(5)
C5 C6 C7 C2 -0.3(5)
C5 C6 C7 C8 -177.4(3)
C3 C2 C7 C6 0.0(5)
C1 C2 C7 C6 -179.0(3)
C3 C2 C7 C8 177.6(3)
C1 C2 C7 C8 -1.5(3)
C6 C7 C8 O2 -6.4(5)
C2 C7 C8 O2 176.2(3)
C6 C7 C8 C9 171.9(3)
C2 C7 C8 C9 -5.5(3)
O2 C8 C9 C26 -50.3(4)
C7 C8 C9 C26 131.4(3)
O2 C8 C9 C1 -172.1(3)
C7 C8 C9 C1 9.6(3)
O2 C8 C9 C10 74.5(4)
C7 C8 C9 C10 -103.8(3)
O1 C1 C9 C26 51.3(4)
C2 C1 C9 C26 -130.6(3)
O1 C1 C9 C8 171.4(3)
C2 C1 C9 C8 -10.5(3)
O1 C1 C9 C10 -70.4(4)
C2 C1 C9 C10 107.7(3)
C26 C9 C10 C17 44.0(4)
C8 C9 C10 C17 -81.3(3)
C1 C9 C10 C17 167.7(3)
C26 C9 C10 C11 173.3(3)
C8 C9 C10 C11 48.0(4)
C1 C9 C10 C11 -63.0(3)
C17 C10 C11 C16 -141.5(3)
C9 C10 C11 C16 90.5(4)
C17 C10 C11 C12 40.9(4)
C9 C10 C11 C12 -87.1(4)
C16 C11 C12 C13 -0.7(5)
C10 C11 C12 C13 176.9(3)
C11 C12 C13 C14 -0.1(5)
C12 C13 C14 C15 1.1(5)
C13 C14 C15 C16 -1.2(5)
C14 C15 C16 C11 0.4(5)
C12 C11 C16 C15 0.6(5)
C10 C11 C16 C15 -177.1(3)
C11 C10 C17 C24 173.3(3)
C9 C10 C17 C24 -59.5(4)
C11 C10 C17 C18 50.5(4)
C9 C10 C17 C18 177.6(3)
C10 C17 C18 C23 -125.8(3)
C24 C17 C18 C23 110.6(3)
C10 C17 C18 C19 58.3(4)
C24 C17 C18 C19 -65.3(4)
C23 C18 C19 C20 0.2(5)
C17 C18 C19 C20 176.1(3)
C18 C19 C20 C21 -0.1(5)
C19 C20 C21 C22 0.2(5)
C20 C21 C22 C23 -0.5(5)
C19 C18 C23 C22 -0.5(5)
C17 C18 C23 C22 -176.5(3)
C21 C22 C23 C18 0.6(5)
C10 C17 C24 C25 43.9(4)
C18 C17 C24 C25 168.8(3)
C17 C24 C25 C26 -14.8(5)
C24 C25 C26 C27 177.1(3)
C24 C25 C26 C9 0.2(5)
C8 C9 C26 C25 111.6(3)
C1 C9 C26 C25 -133.5(3)
C10 C9 C26 C25 -14.4(4)
C8 C9 C26 C27 -65.4(3)
C1 C9 C26 C27 49.4(3)
C10 C9 C26 C27 168.6(3)
C28 O4 C27 O3 0.8(5)
C28 O4 C27 C26 -178.4(3)
C25 C26 C27 O3 -177.9(3)
C9 C26 C27 O3 -0.8(4)
C25 C26 C27 O4 1.3(4)
C9 C26 C27 O4 178.4(3)
O5 C29 C30 C31 -3.3(5)
C37 C29 C30 C31 176.7(3)
O5 C29 C30 C35 -179.4(3)
C37 C29 C30 C35 0.7(3)
C35 C30 C31 C32 -1.2(4)
C29 C30 C31 C32 -176.8(3)
C30 C31 C32 C33 1.0(5)
C31 C32 C33 C34 -0.4(5)
C32 C33 C34 C35 -0.1(5)
C33 C34 C35 C30 -0.1(4)
C33 C34 C35 C36 174.9(3)
C31 C30 C35 C34 0.7(4)
C29 C30 C35 C34 177.1(3)
C31 C30 C35 C36 -175.1(3)
C29 C30 C35 C36 1.2(3)
C34 C35 C36 O6 0.4(5)
C30 C35 C36 O6 175.7(3)
C34 C35 C36 C37 -178.0(3)
C30 C35 C36 C37 -2.6(3)
O5 C29 C37 C54 60.2(4)
C30 C29 C37 C54 -119.8(3)
O5 C29 C37 C36 177.9(3)
C30 C29 C37 C36 -2.1(3)
O5 C29 C37 C38 -58.6(4)
C30 C29 C37 C38 121.4(3)
O6 C36 C37 C54 -57.7(4)
C35 C36 C37 C54 120.7(3)
O6 C36 C37 C29 -175.6(3)
C35 C36 C37 C29 2.8(3)
O6 C36 C37 C38 69.4(4)
C35 C36 C37 C38 -112.2(3)
C54 C37 C38 C45 41.9(5)
C29 C37 C38 C45 161.3(3)
C36 C37 C38 C45 -85.6(4)
C54 C37 C38 C39 173.7(3)
C29 C37 C38 C39 -66.9(4)
C36 C37 C38 C39 46.3(4)
C45 C38 C39 C44 -114.8(4)
C37 C38 C39 C44 113.4(4)
C45 C38 C39 C40 60.3(5)
C37 C38 C39 C40 -71.6(4)
C44 C39 C40 C41 0.3(5)
C38 C39 C40 C41 -174.6(3)
C39 C40 C41 C42 0.1(5)
C40 C41 C42 C43 0.0(5)
C41 C42 C43 C44 -0.6(5)
C40 C39 C44 C43 -0.9(5)
C38 C39 C44 C43 174.5(3)
C42 C43 C44 C39 1.0(6)
C39 C38 C45 C52 174.1(3)
C37 C38 C45 C52 -54.2(5)
C39 C38 C45 C46 46.5(5)
C37 C38 C45 C46 178.2(3)
C38 C45 C46 C51 -121.2(4)
C52 C45 C46 C51 109.5(4)
C38 C45 C46 C47 59.3(5)
C52 C45 C46 C47 -70.0(4)
C51 C46 C47 C48 0.3(5)
C45 C46 C47 C48 179.7(3)
C46 C47 C48 C49 0.8(5)
C47 C48 C49 C50 -1.2(5)
C48 C49 C50 C51 0.5(5)
C49 C50 C51 C46 0.6(5)
C47 C46 C51 C50 -1.0(5)
C45 C46 C51 C50 179.6(3)
C38 C45 C52 C53 36.6(5)
C46 C45 C52 C53 165.3(3)
C45 C52 C53 C54 -8.9(5)
C52 C53 C54 C55 176.5(3)
C52 C53 C54 C37 -1.0(5)
C29 C37 C54 C53 -131.1(3)
C36 C37 C54 C53 116.4(3)
C38 C37 C54 C53 -14.9(5)
C29 C37 C54 C55 51.3(4)
C36 C37 C54 C55 -61.2(4)
C38 C37 C54 C55 167.5(3)
C56 O8 C55 O7 -0.8(5)
C56 O8 C55 C54 179.1(3)
C53 C54 C55 O7 -168.5(3)
C37 C54 C55 O7 9.2(5)
C53 C54 C55 O8 11.5(5)
C37 C54 C55 O8 -170.8(3)
